data_2215486
loop_
_publ_author_name
'Siddiqui, Waseeq Ahmad'
'Ahmad, Saeed'
'Khan, Islam Ullah'
'Siddiqui, Hamid Latif'
'Parvez, Masood'

_publ_section_title
;
 2-Chloromethyl-1,2-benzisothiazole-1,1,3(2<i>H</i>)-trione
;
_journal_coeditor_code GG2045
_journal_issue 10
_journal_name_full 'Acta Crystallographica Section E'
_journal_page_first o4116
_journal_page_last o4116
_journal_paper_doi 10.1107/S1600536807044923
_journal_volume 63
_journal_year 2007
_chemical_formula_iupac 'C8 H6 Cl N O3 S'
_chemical_formula_moiety 'C8 H6 Cl N O3 S'
_chemical_formula_sum 'C8 H6 Cl N O3 S'
_chemical_formula_weight 231.65
_chemical_name_common
;
N-Chloromethylsaccharin
;
_chemical_name_systematic
;
2-Chloromethyl-1,2-benzisothiazole-1,1,3(2<i>H</i>)-trione
;
_space_group_IT_number 14
_symmetry_cell_setting monoclinic
_symmetry_space_group_name_Hall '-P 2yn'
_symmetry_space_group_name_H-M 'P 1 21/n 1'
_atom_sites_solution_hydrogens geom
_atom_sites_solution_primary direct
_atom_sites_solution_secondary difmap
_cell_angle_alpha 90.00
_cell_angle_beta 107.46(2)
_cell_angle_gamma 90.00
_cell_formula_units_Z 4
_cell_length_a 9.208(5)
_cell_length_b 8.643(4)
_cell_length_c 12.458(6)
_cell_measurement_reflns_used 4086
_cell_measurement_temperature 173(2)
_cell_measurement_theta_max 27.49
_cell_measurement_theta_min 3.31
_cell_volume 945.8(8)
_computing_cell_refinement 'HKL DENZO (Otwinowski & Minor, 1997)'
_computing_data_collection 'COLLECT (Nonius, 1998)'
_computing_data_reduction 'SCALEPACK (Otwinowski & Minor, 1997)'
_computing_molecular_graphics 'ORTEPII (Johnson, 1976)'
_computing_publication_material 'SHELXL97 (Sheldrick, 1997)'
_computing_structure_refinement 'SHELXL97 (Sheldrick, 1997)'
_computing_structure_solution 'SAPI91 (Fan, 1991)'
_diffrn_ambient_temperature 173(2)
_diffrn_measured_fraction_theta_full 0.994
_diffrn_measured_fraction_theta_max 0.994
_diffrn_measurement_device_type 'Nonius KappaCCD area-detector'
_diffrn_measurement_method '\w and \f'
_diffrn_radiation_monochromator graphite
_diffrn_radiation_source 'fine-focus sealed tube'
_diffrn_radiation_type MoK\a
_diffrn_radiation_wavelength 0.71073
_diffrn_reflns_av_R_equivalents 0.0328
_diffrn_reflns_av_sigmaI/netI 0.0449
_diffrn_reflns_limit_h_max 11
_diffrn_reflns_limit_h_min -11
_diffrn_reflns_limit_k_max 11
_diffrn_reflns_limit_k_min -11
_diffrn_reflns_limit_l_max 16
_diffrn_reflns_limit_l_min -16
_diffrn_reflns_number 4086
_diffrn_reflns_theta_full 27.49
_diffrn_reflns_theta_max 27.49
_diffrn_reflns_theta_min 3.31
_exptl_absorpt_coefficient_mu 0.602
_exptl_absorpt_correction_T_max 0.965
_exptl_absorpt_correction_T_min 0.910
_exptl_absorpt_correction_type multi-scan
_exptl_absorpt_process_details '(SORTAV; Blessing, 1997)'
_exptl_crystal_colour colourless
_exptl_crystal_density_diffrn 1.627
_exptl_crystal_density_method 'not measured'
_exptl_crystal_description prism
_exptl_crystal_F_000 472
_exptl_crystal_size_max 0.16
_exptl_crystal_size_mid 0.10
_exptl_crystal_size_min 0.06
_refine_diff_density_max 0.342
_refine_diff_density_min -0.404
_refine_ls_extinction_method none
_refine_ls_goodness_of_fit_ref 1.025
_refine_ls_hydrogen_treatment constr
_refine_ls_matrix_type full
_refine_ls_number_parameters 127
_refine_ls_number_reflns 2161
_refine_ls_number_restraints 0
_refine_ls_restrained_S_all 1.025
_refine_ls_R_factor_all 0.0582
_refine_ls_R_factor_gt 0.0388
_refine_ls_shift/su_max 0.000
_refine_ls_shift/su_mean 0.000
_refine_ls_structure_factor_coef Fsqd
_refine_ls_weighting_details 'w = 1/[\s^2^(Fo^2^)+(0.0437P)^2^+0.6083P] where P=(Fo^2^+2Fc^2^)/3'
_refine_ls_weighting_scheme calc
_refine_ls_wR_factor_gt 0.0923
_refine_ls_wR_factor_ref 0.1020
_reflns_number_gt 1671
_reflns_number_total 2161
_reflns_threshold_expression I>2\s(I)
_cod_data_source_file gg2045.cif
_cod_data_source_block I
_cod_original_sg_symbol_H-M 'P 21/n '
_cod_database_code 2215486
_cod_database_fobs_code 2215486

loop_
_symmetry_equiv_pos_as_xyz
'x, y, z'
'-x+1/2, y+1/2, -z+1/2'
'-x, -y, -z'
'x-1/2, -y-1/2, z-1/2'

loop_
_atom_site_type_symbol
_atom_site_label
_atom_site_fract_x
_atom_site_fract_y
_atom_site_fract_z
_atom_site_U_iso_or_equiv
_atom_site_adp_type
_atom_site_calc_flag
_atom_site_refinement_flags
_atom_site_occupancy
Cl Cl1 0.13760(9) 0.96958(7) -0.09257(6) 0.0450(2) Uani d . 1
S S1 0.21025(6) 0.61766(6) 0.09596(4) 0.02421(16) Uani d . 1
O O1 0.17085(19) 0.58867(19) -0.21198(12) 0.0307(4) Uani d . 1
O O2 0.07883(19) 0.5821(2) 0.13012(13) 0.0349(4) Uani d . 1
O O3 0.31276(19) 0.73035(19) 0.16087(12) 0.0311(4) Uani d . 1
N N1 0.1551(2) 0.6681(2) -0.03988(14) 0.0243(4) Uani d . 1
C C1 0.3062(3) 0.4538(2) 0.07062(17) 0.0236(5) Uani d . 1
C C2 0.3863(3) 0.3462(3) 0.14818(19) 0.0320(6) Uani d . 1
H H2 0.3917 0.3532 0.2254 0.038 Uiso calc R 1
C C3 0.4585(3) 0.2278(3) 0.1091(2) 0.0359(6) Uani d . 1
H H3 0.5138 0.1517 0.1602 0.043 Uiso calc R 1
C C4 0.4512(3) 0.2185(3) -0.0042(2) 0.0345(6) Uani d . 1
H H4 0.5030 0.1372 -0.0286 0.041 Uiso calc R 1
C C5 0.3699(3) 0.3257(3) -0.08149(19) 0.0280(5) Uani d . 1
H H5 0.3646 0.3186 -0.1587 0.034 Uiso calc R 1
C C6 0.2963(3) 0.4440(2) -0.04326(17) 0.0226(5) Uani d . 1
C C7 0.2032(3) 0.5687(3) -0.11165(17) 0.0234(5) Uani d . 1
C C8 0.0460(3) 0.7888(3) -0.08138(19) 0.0296(5) Uani d . 1
H H8A -0.0169 0.8017 -0.0300 0.036 Uiso calc R 1
H H8B -0.0224 0.7593 -0.1563 0.036 Uiso calc R 1

loop_
_atom_site_aniso_label
_atom_site_aniso_U_11
_atom_site_aniso_U_22
_atom_site_aniso_U_33
_atom_site_aniso_U_12
_atom_site_aniso_U_13
_atom_site_aniso_U_23
Cl1 0.0490(5) 0.0296(3) 0.0581(4) 0.0029(3) 0.0184(3) 0.0067(3)
S1 0.0253(3) 0.0299(3) 0.0174(3) -0.0027(2) 0.0063(2) -0.0028(2)
O1 0.0385(10) 0.0359(9) 0.0182(7) 0.0017(8) 0.0092(7) 0.0021(7)
O2 0.0295(10) 0.0503(10) 0.0292(8) -0.0062(8) 0.0153(7) -0.0047(8)
O3 0.0318(10) 0.0349(9) 0.0238(8) -0.0067(8) 0.0042(7) -0.0086(7)
N1 0.0269(11) 0.0276(9) 0.0174(8) 0.0026(8) 0.0053(7) -0.0009(7)
C1 0.0247(12) 0.0234(11) 0.0228(10) -0.0038(9) 0.0073(9) 0.0001(9)
C2 0.0333(14) 0.0353(13) 0.0257(11) -0.0050(11) 0.0059(10) 0.0079(10)
C3 0.0353(15) 0.0259(11) 0.0430(14) -0.0004(11) 0.0064(11) 0.0102(11)
C4 0.0319(14) 0.0232(11) 0.0514(15) -0.0001(11) 0.0171(12) 0.0008(11)
C5 0.0291(13) 0.0273(11) 0.0299(11) -0.0041(10) 0.0122(10) -0.0033(9)
C6 0.0208(12) 0.0234(10) 0.0236(10) -0.0048(9) 0.0066(9) 0.0001(9)
C7 0.0250(12) 0.0256(10) 0.0203(10) -0.0030(9) 0.0081(9) -0.0004(8)
C8 0.0272(13) 0.0307(12) 0.0281(11) 0.0039(10) 0.0038(10) -0.0004(10)

loop_
_atom_type_symbol
_atom_type_description
_atom_type_scat_dispersion_real
_atom_type_scat_dispersion_imag
_atom_type_scat_source
C C 0.0033 0.0016 'International Tables Vol C Tables 4.2.6.8 and 6.1.1.4'
H H 0.0000 0.0000 'International Tables Vol C Tables 4.2.6.8 and 6.1.1.4'
S S 0.1246 0.1234 'International Tables Vol C Tables 4.2.6.8 and 6.1.1.4'
O O 0.0106 0.0060 'International Tables Vol C Tables 4.2.6.8 and 6.1.1.4'
Cl Cl 0.1484 0.1585 'International Tables Vol C Tables 4.2.6.8 and 6.1.1.4'
N N 0.0061 0.0033 'International Tables Vol C Tables 4.2.6.8 and 6.1.1.4'

loop_
_geom_angle_atom_site_label_1
_geom_angle_atom_site_label_2
_geom_angle_atom_site_label_3
_geom_angle
_geom_angle_publ_flag
O3 S1 O2 116.90(10) no
O3 S1 N1 110.12(10) no
O2 S1 N1 109.25(10) no
O3 S1 C1 111.79(11) no
O2 S1 C1 113.48(11) no
N1 S1 C1 92.56(10) no
C7 N1 C8 122.46(18) no
C7 N1 S1 115.29(15) no
C8 N1 S1 121.46(15) no
C2 C1 C6 121.8(2) ?
C2 C1 S1 127.66(18) ?
C6 C1 S1 110.49(16) ?
C3 C2 C1 117.5(2) ?
C3 C2 H2 121.2 ?
C1 C2 H2 121.2 ?
C2 C3 C4 121.0(2) ?
C2 C3 H3 119.5 ?
C4 C3 H3 119.5 ?
C5 C4 C3 121.2(2) ?
C5 C4 H4 119.4 ?
C3 C4 H4 119.4 ?
C4 C5 C6 118.2(2) ?
C4 C5 H5 120.9 ?
C6 C5 H5 120.9 ?
C5 C6 C1 120.2(2) ?
C5 C6 C7 126.72(19) ?
C1 C6 C7 113.05(19) ?
O1 C7 N1 123.0(2) ?
O1 C7 C6 128.4(2) ?
N1 C7 C6 108.55(17) ?
N1 C8 Cl1 111.45(17) ?
N1 C8 H8A 109.3 ?
Cl1 C8 H8A 109.3 ?
N1 C8 H8B 109.3 ?
Cl1 C8 H8B 109.3 ?
H8A C8 H8B 108.0 ?

loop_
_geom_bond_atom_site_label_1
_geom_bond_atom_site_label_2
_geom_bond_distance
_geom_bond_publ_flag
Cl1 C8 1.801(3) no
S1 O3 1.427(2) no
S1 O2 1.431(2) no
S1 N1 1.672(2) no
S1 C1 1.748(2) no
O1 C7 1.207(3) no
N1 C7 1.404(3) no
N1 C8 1.433(3) no
C1 C2 1.384(3) ?
C1 C6 1.397(3) ?
C2 C3 1.386(4) ?
C2 H2 0.9500 ?
C3 C4 1.394(4) ?
C3 H3 0.9500 ?
C4 C5 1.384(3) ?
C4 H4 0.9500 ?
C5 C6 1.387(3) ?
C5 H5 0.9500 ?
C6 C7 1.478(3) ?
C8 H8A 0.9900 ?
C8 H8B 0.9900 ?

loop_
_geom_hbond_atom_site_label_D
_geom_hbond_atom_site_label_H
_geom_hbond_atom_site_label_A
_geom_hbond_site_symmetry_A
_geom_hbond_distance_DH
_geom_hbond_distance_HA
_geom_hbond_distance_DA
_geom_hbond_angle_DHA
C5 H5 O1 2_544 0.95 2.52 3.222(3) 131
C8 H8B O3 4_575 0.99 2.33 3.288(3) 163

loop_
_geom_torsion_atom_site_label_1
_geom_torsion_atom_site_label_2
_geom_torsion_atom_site_label_3
_geom_torsion_atom_site_label_4
_geom_torsion
O3 S1 N1 C7 114.39(17)
O2 S1 N1 C7 -115.93(17)
C1 S1 N1 C7 0.05(18)
O3 S1 N1 C8 -75.6(2)
O2 S1 N1 C8 54.1(2)
C1 S1 N1 C8 170.05(18)
O3 S1 C1 C2 67.0(2)
O2 S1 C1 C2 -67.8(2)
N1 S1 C1 C2 179.9(2)
O3 S1 C1 C6 -111.42(17)
O2 S1 C1 C6 113.75(17)
N1 S1 C1 C6 1.45(18)
C6 C1 C2 C3 0.6(3)
S1 C1 C2 C3 -177.65(19)
C1 C2 C3 C4 0.4(4)
C2 C3 C4 C5 -1.0(4)
C3 C4 C5 C6 0.5(4)
C4 C5 C6 C1 0.6(3)
C4 C5 C6 C7 -179.5(2)
C2 C1 C6 C5 -1.1(3)
S1 C1 C6 C5 177.41(18)
C2 C1 C6 C7 178.9(2)
S1 C1 C6 C7 -2.5(2)
C8 N1 C7 O1 9.2(3)
S1 N1 C7 O1 179.07(18)
C8 N1 C7 C6 -171.3(2)
S1 N1 C7 C6 -1.4(2)
C5 C6 C7 O1 2.1(4)
C1 C6 C7 O1 -178.0(2)
C5 C6 C7 N1 -177.4(2)
C1 C6 C7 N1 2.5(3)
C7 N1 C8 Cl1 -93.0(2)
S1 N1 C8 Cl1 97.72(18)

loop_
_cod_related_entry_id
_cod_related_entry_database
_cod_related_entry_code
1 ChemSpider 1721420
